data_2200183
loop_
_publ_author_name
'Quesada, Antonio'
'Cannon, Debbie'
'Quiroga, Jairo'
'Mej\'ia, Diana'
'Insuasty, Braulio'
'Abonia, Rodrigo'
'Cobo, Justo'
'Nogueras, Manuel'
'S\'anchez, Adolfo'
'Low, John Nicolson'

_publ_section_title
;
 6-(2-Hydroxybenzoyl)-2-phenylpyrazolo[1,5-<i>a</i>]pyrimidine
;
_journal_issue 2
_journal_name_full 'Acta Crystallographica Section E'
_journal_page_first o187
_journal_page_last o188
_journal_paper_doi 10.1107/S1600536801001714
_journal_volume 57
_journal_year 2001
_chemical_formula_moiety 'C19 H13 N3 O2'
_chemical_formula_sum 'C19 H13 N3 O2'
_chemical_formula_weight 315.32
_chemical_melting_point 590
_chemical_name_systematic
;
6-(2-hydroxybenzoyl)-2-phenylpyrazolo[1,5-a]pyrimidine
;
_space_group_IT_number 14
_symmetry_cell_setting monoclinic
_symmetry_space_group_name_Hall '-P 2yn'
_symmetry_space_group_name_H-M 'P 1 21/n 1'
_cell_angle_alpha 90.00
_cell_angle_beta 94.7970(15)
_cell_angle_gamma 90.00
_cell_formula_units_Z 4
_cell_length_a 5.6606(2)
_cell_length_b 11.7048(5)
_cell_length_c 21.6815(10)
_cell_measurement_reflns_used 9215
_cell_measurement_temperature 150.0(10)
_cell_measurement_theta_max 27.48
_cell_measurement_theta_min 1.00
_cell_volume 1431.50(10)
_computing_cell_refinement 'DENZO-SMN (Otwinowski & Minor, 1997)'
_computing_data_collection 'KappaCCD Server Software (Nonius, 1997)'
_computing_data_reduction DENZO-SMN
_computing_molecular_graphics 'ORTEPII (Johnson, 1976) and PLATON (Spek, 2000)'
_computing_publication_material 'SHELXL97  and WordPerfect macro PRPKAPPA (Ferguson, 1999)'
_computing_structure_refinement 'SHELXL97 (Sheldrick, 1997)'
_computing_structure_solution 'SHELXS97 (Sheldrick, 1997)'
_diffrn_ambient_temperature 150.0(10)
_diffrn_measured_fraction_theta_full .973
_diffrn_measured_fraction_theta_max .918
_diffrn_measurement_device_type KappaCCD
_diffrn_measurement_method '\f and \w scans with \k offsets'
_diffrn_radiation_monochromator graphite
_diffrn_radiation_source 'fine-focus sealed X-ray tube'
_diffrn_radiation_type MoK\a
_diffrn_radiation_wavelength .71073
_diffrn_reflns_av_R_equivalents .051
_diffrn_reflns_av_sigmaI/netI .0539
_diffrn_reflns_limit_h_max 6
_diffrn_reflns_limit_h_min -6
_diffrn_reflns_limit_k_max 15
_diffrn_reflns_limit_k_min -14
_diffrn_reflns_limit_l_max 28
_diffrn_reflns_limit_l_min -28
_diffrn_reflns_number 12852
_diffrn_reflns_theta_full 25.00
_diffrn_reflns_theta_max 27.53
_diffrn_reflns_theta_min 1.89
_exptl_absorpt_coefficient_mu .098
_exptl_absorpt_correction_T_max .992
_exptl_absorpt_correction_T_min .958
_exptl_absorpt_correction_type multi-scan
_exptl_absorpt_process_details '(DENZO-SMN; Otwinowski & Minor, 1997)'
_exptl_crystal_colour yellow
_exptl_crystal_density_diffrn 1.463
_exptl_crystal_density_method 'not measured'
_exptl_crystal_description needle
_exptl_crystal_F_000 656
_exptl_crystal_size_max .44
_exptl_crystal_size_mid .10
_exptl_crystal_size_min .08
_refine_diff_density_max .259
_refine_diff_density_min -.268
_refine_ls_extinction_method none
_refine_ls_goodness_of_fit_ref 1.036
_refine_ls_hydrogen_treatment constr
_refine_ls_matrix_type full
_refine_ls_number_parameters 217
_refine_ls_number_reflns 3032
_refine_ls_number_restraints 0
_refine_ls_restrained_S_all 1.036
_refine_ls_R_factor_all .0742
_refine_ls_R_factor_gt .0458
_refine_ls_shift/su_max .002
_refine_ls_shift/su_mean .000
_refine_ls_structure_factor_coef Fsqd
_refine_ls_weighting_details 'w = 1/[\s^2^(Fo^2^)+(0.0846P)^2^] where P = (Fo^2^+2Fc^2^)/3'
_refine_ls_weighting_scheme calc
_refine_ls_wR_factor_ref .1360
_reflns_number_gt 2168
_reflns_number_total 3032
_reflns_threshold_expression I>2\s(I)
_cod_data_source_file na6046.cif
_cod_data_source_block 1
_cod_original_sg_symbol_H-M 'P 21/n'
_cod_database_code 2200183
_cod_database_fobs_code 2200183

loop_
_symmetry_equiv_pos_as_xyz
'x, y, z'
'-x+1/2, y+1/2, -z+1/2'
'-x, -y, -z'
'x+1/2, -y+1/2, z+1/2'

loop_
_atom_site_label
_atom_site_fract_x
_atom_site_fract_y
_atom_site_fract_z
_atom_site_U_iso_or_equiv
_atom_site_adp_type
_atom_site_calc_flag
_atom_site_refinement_flags
_atom_site_occupancy
_atom_site_disorder_assembly
_atom_site_disorder_group
_atom_site_type_symbol
N1 .8503(2) -.07565(12) .40296(6) .0266(3) Uani d . 1 . . N
C2 1.0571(3) -.09435(14) .43675(7) .0259(4) Uani d . 1 . . C
C21 1.0833(3) -.19334(14) .47804(7) .0263(4) Uani d . 1 . . C
C22 .9007(3) -.27172(15) .48181(7) .0298(4) Uani d . 1 . . C
C23 .9261(3) -.36321(16) .52165(8) .0335(4) Uani d . 1 . . C
C24 1.1334(3) -.37829(16) .55898(8) .0342(4) Uani d . 1 . . C
C25 1.3157(3) -.30119(16) .55611(8) .0347(4) Uani d . 1 . . C
C26 1.2923(3) -.20985(16) .51590(7) .0317(4) Uani d . 1 . . C
C3 1.2266(3) -.01047(14) .42730(7) .0265(4) Uani d . 1 . . C
C3A 1.1175(3) .06478(14) .38585(7) .0245(4) Uani d . 1 . . C
N4 1.1882(2) .16338(12) .36037(6) .0290(3) Uani d . 1 . . N
C5 1.0311(3) .21521(15) .32270(7) .0276(4) Uani d . 1 . . C
C6 .7988(3) .17334(14) .30481(7) .0260(4) Uani d . 1 . . C
C67 .6385(3) .24735(15) .26531(7) .0273(4) Uani d . 1 . . C
O61 .6629(2) .35226(10) .27246(6) .0374(3) Uani d . 1 . . O
C61 .4552(3) .20198(14) .22000(7) .0252(4) Uani d . 1 . . C
C62 .2709(3) .27456(14) .19630(7) .0256(4) Uani d . 1 . . C
O62 .2589(2) .38546(10) .21305(5) .0320(3) Uani d . 1 . . O
C63 .0882(3) .23229(15) .15627(7) .0317(4) Uani d . 1 . . C
C64 .0907(3) .12000(16) .13801(8) .0348(4) Uani d . 1 . . C
C65 .2743(3) .04757(16) .15900(7) .0326(4) Uani d . 1 . . C
C66 .4545(3) .08862(15) .19963(7) .0288(4) Uani d . 1 . . C
C7 .7311(3) .07319(14) .33052(7) .0251(4) Uani d . 1 . . C
N7A .8902(2) .02183(12) .37149(6) .0240(3) Uani d . 1 . . N
H22 .7566 -.2620 .4566 .036 Uiso calc R 1 . . H
H23 .8001 -.4164 .5235 .040 Uiso calc R 1 . . H
H24 1.1501 -.4415 .5865 .041 Uiso calc R 1 . . H
H25 1.4583 -.3109 .5819 .042 Uiso calc R 1 . . H
H26 1.4199 -.1576 .5139 .038 Uiso calc R 1 . . H
H3 1.3845 -.0066 .4458 .032 Uiso calc R 1 . . H
H5 1.0749 .2863 .3059 .033 Uiso calc R 1 . . H
H62 .4183 .4016 .2377 .038 Uiso d R 1 . . H
H63 -.0386 .2809 .1415 .038 Uiso calc R 1 . . H
H64 -.0352 .0914 .1106 .042 Uiso calc R 1 . . H
H65 .2757 -.0296 .1455 .039 Uiso calc R 1 . . H
H66 .5802 .0391 .2140 .035 Uiso calc R 1 . . H
H7 .5789 .0411 .3201 .030 Uiso calc R 1 . . H

loop_
_atom_site_aniso_label
_atom_site_aniso_U_11
_atom_site_aniso_U_22
_atom_site_aniso_U_33
_atom_site_aniso_U_12
_atom_site_aniso_U_13
_atom_site_aniso_U_23
N1 .0244(7) .0275(8) .0274(7) -.0009(5) -.0015(5) .0010(6)
C2 .0239(9) .0311(10) .0225(8) .0026(7) -.0003(6) -.0070(7)
C21 .0257(8) .0311(10) .0217(8) .0038(7) .0003(6) -.0054(7)
C22 .0261(9) .0357(11) .0266(8) .0010(7) -.0036(6) -.0023(7)
C23 .0333(9) .0343(11) .0326(9) .0003(7) .0004(7) .0008(8)
C24 .0392(10) .0338(11) .0293(9) .0092(8) .0015(7) .0027(8)
C25 .0311(9) .0407(11) .0312(9) .0079(8) -.0046(7) -.0020(8)
C26 .0252(9) .0369(11) .0321(9) .0027(7) -.0032(7) -.0045(8)
C3 .0205(8) .0336(10) .0247(8) -.0001(7) -.0020(6) -.0041(7)
C3A .0173(7) .0324(10) .0239(8) -.0031(6) .0016(6) -.0081(7)
N4 .0270(8) .0330(9) .0268(7) -.0033(6) .0007(6) -.0022(6)
C5 .0285(9) .0286(10) .0258(8) -.0028(7) .0027(6) -.0041(7)
C6 .0269(8) .0283(10) .0224(8) -.0001(7) .0007(6) -.0043(7)
C67 .0285(9) .0262(10) .0274(8) -.0015(7) .0038(6) .0003(7)
O61 .0395(7) .0268(8) .0443(7) -.0022(5) -.0066(5) -.0002(6)
C61 .0284(9) .0250(9) .0223(8) -.0003(7) .0030(6) .0026(7)
C62 .0318(9) .0234(9) .0221(8) .0017(7) .0050(6) .0049(7)
O62 .0406(7) .0241(7) .0305(6) .0041(5) -.0013(5) .0007(5)
C63 .0319(9) .0328(10) .0294(9) .0054(7) -.0038(7) .0036(7)
C64 .0389(10) .0333(11) .0303(9) -.0011(8) -.0082(7) .0010(8)
C65 .0399(10) .0262(10) .0306(9) .0015(7) -.0039(7) -.0010(7)
C66 .0327(9) .0279(10) .0254(8) .0049(7) .0001(7) .0021(7)
C7 .0185(8) .0307(10) .0256(8) .0011(6) -.0013(6) -.0048(7)
N7A .0198(7) .0271(8) .0244(7) -.0010(5) -.0011(5) -.0031(6)

loop_
_atom_type_symbol
_atom_type_description
_atom_type_scat_dispersion_real
_atom_type_scat_dispersion_imag
_atom_type_scat_source
C C .0033 .0016 'International Tables Vol C Tables 4.2.6.8 and 6.1.1.4'
H H .0000 .0000 'International Tables Vol C Tables 4.2.6.8 and 6.1.1.4'
N N .0061 .0033 'International Tables Vol C Tables 4.2.6.8 and 6.1.1.4'
O O .0106 .0060 'International Tables Vol C Tables 4.2.6.8 and 6.1.1.4'

loop_
_geom_angle_atom_site_label_1
_geom_angle_atom_site_label_2
_geom_angle_atom_site_label_3
_geom_angle
_geom_angle_publ_flag
C2 N1 N7A 103.67(12) yes
N1 C2 C3 112.45(14) no
N1 C2 C21 120.02(14) no
C3 C2 C21 127.53(14) no
C22 C21 C26 118.17(16) no
C22 C21 C2 121.39(14) no
C26 C21 C2 120.43(15) no
C23 C22 C21 120.78(15) no
C23 C22 H22 119.6 no
C21 C22 H22 119.6 no
C22 C23 C24 120.46(16) no
C22 C23 H23 119.8 no
C24 C23 H23 119.8 no
C25 C24 C23 119.59(17) no
C25 C24 H24 120.2 no
C23 C24 H24 120.2 no
C24 C25 C26 120.27(16) no
C24 C25 H25 119.9 no
C26 C25 H25 119.9 no
C25 C26 C21 120.73(16) no
C25 C26 H26 119.6 no
C21 C26 H26 119.6 no
C3A C3 C2 105.70(14) no
C3A C3 H3 127.1 no
C2 C3 H3 127.1 no
N4 C3A C3 133.16(15) no
N4 C3A N7A 121.04(14) no
C3 C3A N7A 105.79(14) no
C5 N4 C3A 116.24(14) yes
N4 C5 C6 125.08(16) no
N4 C5 H5 117.5 no
C6 C5 H5 117.5 no
C7 C6 C5 117.87(15) no
C7 C6 C67 124.08(15) no
C5 C6 C67 117.67(15) no
O61 C67 C61 120.37(15) no
O61 C67 C6 116.79(14) no
C61 C67 C6 122.83(15) no
C66 C61 C62 118.32(14) no
C66 C61 C67 122.56(14) no
C62 C61 C67 119.11(15) no
O62 C62 C63 117.37(14) no
O62 C62 C61 122.27(14) no
C63 C62 C61 120.31(15) no
C62 O62 H62 104.8 no
C64 C63 C62 119.83(15) no
C64 C63 H63 120.1 no
C62 C63 H63 120.1 no
C63 C64 C65 121.03(16) no
C63 C64 H64 119.5 no
C65 C64 H64 119.5 no
C66 C65 C64 119.39(17) no
C66 C65 H65 120.3 no
C64 C65 H65 120.3 no
C65 C66 C61 121.04(15) no
C65 C66 H66 119.5 no
C61 C66 H66 119.5 no
N7A C7 C6 117.09(15) no
N7A C7 H7 121.5 no
C6 C7 H7 121.5 no
C7 N7A N1 125.03(13) yes
C7 N7A C3A 122.59(14) yes
N1 N7A C3A 112.37(12) yes

loop_
_geom_bond_atom_site_label_1
_geom_bond_atom_site_label_2
_geom_bond_site_symmetry_2
_geom_bond_distance
_geom_bond_publ_flag
N1 C2 . 1.3459(19) yes
N1 N7A . 1.3580(19) yes
C2 C3 . 1.400(2) no
C2 C21 . 1.464(2) no
C21 C22 . 1.389(2) no
C21 C26 . 1.396(2) no
C22 C23 . 1.376(2) no
C22 H22 . .9500 no
C23 C24 . 1.380(2) no
C23 H23 . .9500 no
C24 C25 . 1.376(3) no
C24 H24 . .9500 no
C25 C26 . 1.379(2) no
C25 H25 . .9500 no
C26 H26 . .9500 no
C3 C3A . 1.368(2) no
C3 H3 . .9500 no
C3A N4 . 1.354(2) yes
C3A N7A . 1.3922(19) yes
N4 C5 . 1.306(2) yes
C5 C6 . 1.426(2) no
C5 H5 . .9500 no
C6 C7 . 1.367(2) no
C6 C67 . 1.476(2) no
C67 O61 . 1.2439(19) no
C67 C61 . 1.467(2) no
C61 C66 . 1.398(2) no
C61 C62 . 1.409(2) no
C62 O62 . 1.3512(19) no
C62 C63 . 1.385(2) no
O62 H62 . 1.0275 no
C63 C64 . 1.373(2) no
C63 H63 . .9500 no
C64 C65 . 1.388(2) no
C64 H64 . .9500 no
C65 C66 . 1.377(2) no
C65 H65 . .9500 no
C66 H66 . .9500 no
C7 N7A . 1.3519(19) yes
C7 H7 . .9500 no

loop_
_geom_hbond_atom_site_label_D
_geom_hbond_atom_site_label_H
_geom_hbond_atom_site_label_A
_geom_hbond_site_symmetry_A
_geom_hbond_distance_DH
_geom_hbond_distance_HA
_geom_hbond_distance_DA
_geom_hbond_angle_DHA
_geom_hbond_publ_flag
C63 H63 N1 2_555 .95 2.56 3.512(2) 174 y
O62 H62 O61 . 1.03 1.62 2.559(2) 149 y

loop_
_geom_torsion_atom_site_label_1
_geom_torsion_atom_site_label_2
_geom_torsion_atom_site_label_3
_geom_torsion_atom_site_label_4
_geom_torsion
_geom_torsion_publ_flag
N7A N1 C2 C3 .12(17) no
N7A N1 C2 C21 179.46(13) no
N1 C2 C21 C22 2.2(2) no
C3 C2 C21 C22 -178.52(15) no
N1 C2 C21 C26 -176.31(14) no
C3 C2 C21 C26 2.9(2) no
C26 C21 C22 C23 -.2(2) no
C2 C21 C22 C23 -178.80(15) no
C21 C22 C23 C24 .5(3) no
C22 C23 C24 C25 -.1(3) no
C23 C24 C25 C26 -.5(3) no
C24 C25 C26 C21 .7(3) no
C22 C21 C26 C25 -.4(2) no
C2 C21 C26 C25 178.24(15) no
N1 C2 C3 C3A .61(18) no
C21 C2 C3 C3A -178.67(15) no
C2 C3 C3A N4 178.17(16) no
C2 C3 C3A N7A -1.05(16) no
C3 C3A N4 C5 -178.38(16) no
N7A C3A N4 C5 .7(2) no
C3A N4 C5 C6 -2.9(2) no
N4 C5 C6 C7 2.4(2) no
N4 C5 C6 C67 175.64(14) no
C7 C6 C67 O61 141.11(16) no
C5 C6 C67 O61 -31.7(2) no
C7 C6 C67 C61 -38.1(2) no
C5 C6 C67 C61 149.14(14) no
O61 C67 C61 C66 164.67(15) no
C6 C67 C61 C66 -16.2(2) no
O61 C67 C61 C62 -16.0(2) no
C6 C67 C61 C62 163.18(14) no
C66 C61 C62 O62 -179.45(14) no
C67 C61 C62 O62 1.2(2) no
C66 C61 C62 C63 3.2(2) no
C67 C61 C62 C63 -176.21(14) no
O62 C62 C63 C64 -179.62(14) no
C61 C62 C63 C64 -2.1(2) no
C62 C63 C64 C65 -.1(3) no
C63 C64 C65 C66 1.1(3) no
C64 C65 C66 C61 .0(2) no
C62 C61 C66 C65 -2.1(2) no
C67 C61 C66 C65 177.26(15) no
C5 C6 C7 N7A .5(2) no
C67 C6 C7 N7A -172.32(14) no
C6 C7 N7A N1 177.63(14) no
C6 C7 N7A C3A -2.5(2) no
C2 N1 N7A C7 179.05(13) no
C2 N1 N7A C3A -.82(16) no
N4 C3A N7A C7 2.0(2) no
C3 C3A N7A C7 -178.66(13) no
N4 C3A N7A N1 -178.12(13) no
C3 C3A N7A N1 1.22(17) no

loop_
_cod_related_entry_id
_cod_related_entry_database
_cod_related_entry_code
1 ChemSpider 10593134
